data_4105523
loop_
_publ_author_name
'K. C. Nicolaou'
'Jae Hong Seo'
'Tsuyoshi Nakamura'
'Robert J. Aversa'

_publ_section_title
;
 Synthesis of the C'D'E'F' Domain of Maitotoxin
;
_journal_name_full 'Journal of the American Chemical Society'
_journal_page_first 214
_journal_page_last 219
_journal_paper_doi 10.1021/ja109531d
_journal_volume 133
_journal_year 2011
_chemical_formula_sum 'C20 H32 O6'
_chemical_formula_weight 368.46
_chemical_name_systematic
; 
 ? 
;
_space_group_IT_number 4
_symmetry_cell_setting monoclinic
_symmetry_space_group_name_Hall 'P 2yb'
_symmetry_space_group_name_H-M 'P 1 21 1'
_atom_sites_solution_hydrogens geom
_atom_sites_solution_primary direct
_atom_sites_solution_secondary difmap
_audit_creation_method SHELXL-97
_cell_angle_alpha 90.00
_cell_angle_beta 92.20(3)
_cell_angle_gamma 90.00
_cell_formula_units_Z 2
_cell_length_a 10.490(2)
_cell_length_b 6.2315(12)
_cell_length_c 14.900(3)
_cell_measurement_reflns_used 3868
_cell_measurement_temperature 296(2)
_cell_measurement_theta_max 27.89
_cell_measurement_theta_min 2.42
_cell_volume 973.3(3)
_computing_cell_refinement 'Bruker SMART'
_computing_data_collection 'Bruker SMART'
_computing_data_reduction 'Bruker SAINT+'
_computing_molecular_graphics 'Bruker SHELXTL'
_computing_publication_material 'Bruker SHELXTL'
_computing_structure_refinement 'SHELXL-97 (Sheldrick, 1997)'
_computing_structure_solution 'SHELXS-97 (Sheldrick, 1997)'
_diffrn_ambient_temperature 296(2)
_diffrn_measured_fraction_theta_full 0.983
_diffrn_measured_fraction_theta_max 0.983
_diffrn_measurement_device_type 'CCD area detector'
_diffrn_measurement_method 'phi and omega scans'
_diffrn_radiation_monochromator graphite
_diffrn_radiation_source 'fine-focus sealed tube'
_diffrn_radiation_type MoK\a
_diffrn_radiation_wavelength 0.71073
_diffrn_reflns_av_R_equivalents 0.0220
_diffrn_reflns_av_sigmaI/netI 0.0376
_diffrn_reflns_limit_h_max 13
_diffrn_reflns_limit_h_min -13
_diffrn_reflns_limit_k_max 8
_diffrn_reflns_limit_k_min -8
_diffrn_reflns_limit_l_max 19
_diffrn_reflns_limit_l_min -16
_diffrn_reflns_number 8823
_diffrn_reflns_theta_full 28.00
_diffrn_reflns_theta_max 28.00
_diffrn_reflns_theta_min 1.37
_diffrn_standards_decay_% 1
_exptl_absorpt_coefficient_mu 0.091
_exptl_absorpt_correction_T_max 0.9846
_exptl_absorpt_correction_T_min 0.9802
_exptl_absorpt_correction_type multi-scan
_exptl_absorpt_process_details 'SADABS (Sheldrick, 1999)'
_exptl_crystal_colour Colorless
_exptl_crystal_density_diffrn 1.257
_exptl_crystal_density_meas 'not applicable'
_exptl_crystal_description Parallalepiped
_exptl_crystal_F_000 400
_exptl_crystal_size_max 0.22
_exptl_crystal_size_mid 0.19
_exptl_crystal_size_min 0.17
_refine_diff_density_max 0.727
_refine_diff_density_min -0.306
_refine_diff_density_rms 0.058
_refine_ls_abs_structure_details 'Flack H D (1983), Acta Cryst. A39, 876-881'
_refine_ls_abs_structure_Flack -0.4(14)
_refine_ls_extinction_method none
_refine_ls_goodness_of_fit_ref 1.092
_refine_ls_hydrogen_treatment constr
_refine_ls_matrix_type full
_refine_ls_number_parameters 240
_refine_ls_number_reflns 4491
_refine_ls_number_restraints 8
_refine_ls_restrained_S_all 1.120
_refine_ls_R_factor_all 0.0804
_refine_ls_R_factor_gt 0.0671
_refine_ls_shift/su_max 0.095
_refine_ls_shift/su_mean 0.007
_refine_ls_structure_factor_coef Fsqd
_refine_ls_weighting_details 'calc w=1/[\s^2^(Fo^2^)+(0.1000P)^2^+0.1100P] where P=(Fo^2^+2Fc^2^)/3'
_refine_ls_weighting_scheme calc
_refine_ls_wR_factor_gt 0.1700
_refine_ls_wR_factor_ref 0.1802
_reflns_number_gt 3712
_reflns_number_total 4491
_reflns_threshold_expression >2sigma(I)
_cod_data_source_file ja109531d_si_002.cif
_cod_data_source_block jhse
_cod_original_cell_volume 973.2(3)
_cod_database_code 4105523

loop_
_symmetry_equiv_pos_as_xyz
'x, y, z'
'-x, y+1/2, -z'

loop_
_atom_site_label
_atom_site_type_symbol
_atom_site_fract_x
_atom_site_fract_y
_atom_site_fract_z
_atom_site_U_iso_or_equiv
_atom_site_adp_type
_atom_site_occupancy
_atom_site_symmetry_multiplicity
_atom_site_calc_flag
_atom_site_refinement_flags
O1 O 0.3838(2) 0.1945(4) 0.06144(14) 0.0536(6) Uani 1 1 d .
H1 H 0.3847 0.1775 0.0069 0.064 Uiso 1 1 calc R
O2 O 0.38817(18) 0.1286(4) 0.25436(12) 0.0386(5) Uani 1 1 d .
O3 O 0.13797(17) 0.2010(4) 0.41919(12) 0.0399(5) Uani 1 1 d .
O4 O 0.41348(16) 0.2044(3) 0.58003(12) 0.0340(4) Uani 1 1 d .
O5 O 0.15833(18) 0.0770(4) 0.73105(14) 0.0521(7) Uani 1 1 d .
O6 O 0.4243(2) 0.0005(5) 0.89433(13) 0.0552(6) Uani 1 1 d .
H6 H 0.4835 -0.0852 0.8993 0.066 Uiso 1 1 calc R
C1 C 0.3229(3) -0.0107(6) 0.19081(18) 0.0444(7) Uani 1 1 d .
H1A H 0.3293 -0.1567 0.2150 0.053 Uiso 1 1 calc R
C2 C 0.1808(3) 0.0423(6) 0.1797(2) 0.0509(8) Uani 1 1 d .
H2A H 0.1707 0.1738 0.1454 0.061 Uiso 1 1 calc R
H2B H 0.1382 -0.0717 0.1460 0.061 Uiso 1 1 calc R
C3 C 0.1170(3) 0.0694(6) 0.2695(2) 0.0474(8) Uani 1 1 d .
H3A H 0.0328 0.1312 0.2592 0.057 Uiso 1 1 calc R
H3B H 0.1069 -0.0700 0.2973 0.057 Uiso 1 1 calc R
C4 C 0.1961(2) 0.2144(5) 0.33275(18) 0.0370(6) Uani 1 1 d .
C5 C 0.3305(2) 0.1136(5) 0.33901(17) 0.0338(6) Uani 1 1 d .
H5 H 0.3194 -0.0394 0.3517 0.041 Uiso 1 1 calc R
C6 C 0.4149(2) 0.2055(5) 0.41481(16) 0.0348(6) Uani 1 1 d .
H6A H 0.4272 0.3586 0.4070 0.042 Uiso 1 1 calc R
H6B H 0.4975 0.1353 0.4179 0.042 Uiso 1 1 calc R
C7 C 0.3407(2) 0.1592(4) 0.49857(16) 0.0311(6) Uani 1 1 d .
H7 H 0.3220 0.0051 0.4985 0.037 Uiso 1 1 calc R
C8 C 0.2114(2) 0.2777(5) 0.49716(18) 0.0357(6) Uani 1 1 d .
C9 C 0.1400(2) 0.1990(6) 0.57876(18) 0.0428(7) Uani 1 1 d .
H9A H 0.1144 0.0509 0.5691 0.051 Uiso 1 1 calc R
H9B H 0.0632 0.2839 0.5844 0.051 Uiso 1 1 calc R
C10 C 0.2215(3) 0.2143(5) 0.66704(19) 0.0402(6) Uani 1 1 d .
C11 C 0.3502(2) 0.1040(5) 0.65209(17) 0.0329(6) Uani 1 1 d .
H11 H 0.3330 -0.0455 0.6351 0.039 Uiso 1 1 calc R
C12 C 0.4317(3) 0.1036(6) 0.73767(18) 0.0399(6) Uani 1 1 d .
H12A H 0.4464 0.2496 0.7582 0.048 Uiso 1 1 calc R
H12B H 0.5137 0.0379 0.7273 0.048 Uiso 1 1 calc R
C13 C 0.3617(3) -0.0237(6) 0.80831(18) 0.0467(7) Uani 1 1 d .
H13 H 0.3605 -0.1758 0.7917 0.056 Uiso 1 1 calc R
C14 C 0.2241(3) 0.0557(6) 0.8174(2) 0.0497(8) Uani 1 1 d .
H14 H 0.2256 0.1953 0.8477 0.060 Uiso 1 1 calc R
C15 C 0.3943(3) -0.0080(6) 0.10483(19) 0.0521(8) Uani 1 1 d .
H15A H 0.4836 -0.0397 0.1181 0.063 Uiso 1 1 calc R
H15B H 0.3604 -0.1186 0.0648 0.063 Uiso 1 1 calc R
C16 C 0.1945(3) 0.4420(6) 0.2938(2) 0.0500(8) Uani 1 1 d .
H16A H 0.1140 0.5086 0.3046 0.060 Uiso 1 1 calc R
H16B H 0.2065 0.4353 0.2303 0.060 Uiso 1 1 calc R
H16C H 0.2620 0.5247 0.3220 0.060 Uiso 1 1 calc R
C17 C 0.2241(3) 0.5223(6) 0.4973(2) 0.0498(8) Uani 1 1 d .
H17A H 0.2728 0.5665 0.4472 0.060 Uiso 1 1 calc R
H17B H 0.2666 0.5679 0.5522 0.060 Uiso 1 1 calc R
H17C H 0.1408 0.5860 0.4924 0.060 Uiso 1 1 calc R
C18 C 0.2364(3) 0.4406(6) 0.7033(2) 0.0526(8) Uani 1 1 d .
H18A H 0.1635 0.5246 0.6845 0.063 Uiso 1 1 calc R
H18B H 0.3121 0.5041 0.6806 0.063 Uiso 1 1 calc R
H18C H 0.2431 0.4364 0.7677 0.063 Uiso 1 1 calc R
C19 C 0.1462(4) -0.0970(9) 0.8694(2) 0.0782(14) Uani 1 1 d DU
H19 H 0.1337 -0.2330 0.8449 0.094 Uiso 1 1 calc R
C20 C 0.0975(7) -0.0614(18) 0.9406(4) 0.169(4) Uani 1 1 d DU
H20A H 0.1074 0.0723 0.9677 0.203 Uiso 1 1 calc R
H20B H 0.0504 -0.1678 0.9679 0.203 Uiso 1 1 calc R

loop_
_atom_site_aniso_label
_atom_site_aniso_U_11
_atom_site_aniso_U_22
_atom_site_aniso_U_33
_atom_site_aniso_U_23
_atom_site_aniso_U_13
_atom_site_aniso_U_12
O1 0.0733(15) 0.0586(14) 0.0289(10) 0.0023(10) 0.0004(10) 0.0003(12)
O2 0.0377(9) 0.0511(12) 0.0270(9) 0.0037(8) 0.0018(7) -0.0009(9)
O3 0.0287(8) 0.0577(13) 0.0334(10) 0.0008(10) 0.0033(7) -0.0018(9)
O4 0.0275(8) 0.0444(10) 0.0303(9) -0.0030(8) 0.0031(7) -0.0018(8)
O5 0.0385(10) 0.0861(19) 0.0320(10) -0.0069(11) 0.0054(8) -0.0186(11)
O6 0.0639(14) 0.0726(17) 0.0286(10) -0.0075(11) -0.0032(9) 0.0061(12)
C1 0.0508(15) 0.0521(18) 0.0300(13) 0.0030(13) -0.0004(11) 0.0023(14)
C2 0.0488(16) 0.067(2) 0.0359(15) 0.0024(15) -0.0067(12) -0.0074(15)
C3 0.0371(13) 0.068(2) 0.0370(15) 0.0016(14) -0.0015(11) -0.0093(14)
C4 0.0327(12) 0.0457(16) 0.0326(13) 0.0043(12) 0.0000(10) 0.0019(12)
C5 0.0319(12) 0.0413(15) 0.0282(12) 0.0045(11) 0.0039(10) 0.0009(11)
C6 0.0284(11) 0.0448(15) 0.0315(12) 0.0019(12) 0.0037(10) -0.0015(11)
C7 0.0290(11) 0.0385(16) 0.0259(12) 0.0001(10) 0.0022(9) -0.0003(10)
C8 0.0279(11) 0.0457(16) 0.0336(13) -0.0027(12) 0.0015(10) 0.0022(11)
C9 0.0261(11) 0.066(2) 0.0366(14) -0.0085(15) 0.0056(10) 0.0000(13)
C10 0.0309(12) 0.0541(18) 0.0359(13) -0.0086(13) 0.0059(10) -0.0006(12)
C11 0.0301(11) 0.0399(15) 0.0289(12) -0.0069(11) 0.0043(9) -0.0017(11)
C12 0.0351(13) 0.0549(18) 0.0300(13) -0.0098(13) 0.0032(10) 0.0015(13)
C13 0.0565(17) 0.056(2) 0.0278(13) -0.0084(13) 0.0028(12) -0.0052(15)
C14 0.0460(15) 0.073(2) 0.0301(14) -0.0107(14) 0.0062(11) -0.0139(15)
C15 0.0621(18) 0.063(2) 0.0317(14) 0.0002(15) 0.0025(13) 0.0076(17)
C16 0.0520(17) 0.050(2) 0.0474(17) 0.0082(15) -0.0015(14) 0.0067(14)
C17 0.0508(17) 0.0456(18) 0.0528(19) -0.0059(15) 0.0000(14) 0.0064(14)
C18 0.0513(17) 0.056(2) 0.0506(18) -0.0152(16) 0.0059(14) 0.0108(15)
C19 0.073(2) 0.124(4) 0.0376(17) -0.017(2) 0.0146(17) -0.040(3)
C20 0.165(6) 0.259(10) 0.083(4) 0.023(6) 0.016(4) -0.115(7)

loop_
_atom_type_symbol
_atom_type_description
_atom_type_scat_dispersion_real
_atom_type_scat_dispersion_imag
_atom_type_scat_source
C C 0.0033 0.0016 'International Tables Vol C Tables 4.2.6.8 and 6.1.1.4'
H H 0.0000 0.0000 'International Tables Vol C Tables 4.2.6.8 and 6.1.1.4'
O O 0.0106 0.0060 'International Tables Vol C Tables 4.2.6.8 and 6.1.1.4'

loop_
_geom_angle_atom_site_label_1
_geom_angle_atom_site_label_2
_geom_angle_atom_site_label_3
_geom_angle
C5 O2 C1 109.6(2)
C4 O3 C8 117.66(19)
C11 O4 C7 107.57(18)
C14 O5 C10 115.1(2)
O2 C1 C15 108.2(3)
O2 C1 C2 112.2(3)
C15 C1 C2 114.8(3)
C3 C2 C1 112.8(2)
C4 C3 C2 111.1(2)
O3 C4 C3 106.1(2)
O3 C4 C16 113.1(2)
C3 C4 C16 108.4(2)
O3 C4 C5 109.7(2)
C3 C4 C5 105.7(2)
C16 C4 C5 113.4(2)
O2 C5 C6 112.3(2)
O2 C5 C4 109.8(2)
C6 C5 C4 113.3(2)
C5 C6 C7 103.7(2)
O4 C7 C6 112.54(19)
O4 C7 C8 110.8(2)
C6 C7 C8 112.0(2)
O3 C8 C17 111.9(2)
O3 C8 C9 105.6(2)
C17 C8 C9 111.3(3)
O3 C8 C7 107.0(2)
C17 C8 C7 113.6(2)
C9 C8 C7 107.0(2)
C8 C9 C10 112.6(2)
O5 C10 C18 110.8(2)
O5 C10 C11 104.8(2)
C18 C10 C11 112.9(2)
O5 C10 C9 105.6(2)
C18 C10 C9 114.0(3)
C11 C10 C9 108.0(2)
O4 C11 C12 111.8(2)
O4 C11 C10 110.4(2)
C12 C11 C10 110.5(2)
C11 C12 C13 108.1(2)
O6 C13 C12 110.3(2)
O6 C13 C14 106.8(2)
C12 C13 C14 111.8(3)
O5 C14 C19 105.7(3)
O5 C14 C13 111.7(2)
C19 C14 C13 112.1(4)
O1 C15 C1 111.4(3)
C20 C19 C14 126.5(6)

loop_
_geom_bond_atom_site_label_1
_geom_bond_atom_site_label_2
_geom_bond_distance
O1 C15 1.420(5)
O2 C5 1.423(3)
O2 C1 1.438(4)
O3 C4 1.449(3)
O3 C8 1.450(3)
O4 C11 1.428(3)
O4 C7 1.437(3)
O5 C14 1.443(4)
O5 C10 1.459(4)
O6 C13 1.425(3)
C1 C15 1.509(4)
C1 C2 1.529(4)
C2 C3 1.528(4)
C3 C4 1.527(4)
C4 C16 1.532(4)
C4 C5 1.543(4)
C5 C6 1.520(4)
C6 C7 1.523(3)
C7 C8 1.543(3)
C8 C17 1.530(5)
C8 C9 1.533(4)
C9 C10 1.544(4)
C10 C18 1.516(5)
C10 C11 1.538(4)
C11 C12 1.508(4)
C12 C13 1.528(4)
C13 C14 1.537(5)
C14 C19 1.490(5)
C19 C20 1.215(6)

loop_
_geom_torsion_atom_site_label_1
_geom_torsion_atom_site_label_2
_geom_torsion_atom_site_label_3
_geom_torsion_atom_site_label_4
_geom_torsion
C5 O2 C1 C15 -174.4(2)
C5 O2 C1 C2 57.9(3)
O2 C1 C2 C3 -47.6(4)
C15 C1 C2 C3 -171.7(3)
C1 C2 C3 C4 47.4(4)
C8 O3 C4 C3 164.5(2)
C8 O3 C4 C16 -76.8(3)
C8 O3 C4 C5 50.8(3)
C2 C3 C4 O3 -171.2(3)
C2 C3 C4 C16 67.1(3)
C2 C3 C4 C5 -54.7(3)
C1 O2 C5 C6 164.1(2)
C1 O2 C5 C4 -69.0(3)
O3 C4 C5 O2 -179.4(2)
C3 C4 C5 O2 66.6(3)
C16 C4 C5 O2 -52.0(3)
O3 C4 C5 C6 -53.1(3)
C3 C4 C5 C6 -167.0(2)
C16 C4 C5 C6 74.4(3)
O2 C5 C6 C7 -176.0(2)
C4 C5 C6 C7 58.9(3)
C11 O4 C7 C6 -164.8(2)
C11 O4 C7 C8 68.9(3)
C5 C6 C7 O4 171.0(2)
C5 C6 C7 C8 -63.3(3)
C4 O3 C8 C17 70.9(3)
C4 O3 C8 C9 -167.9(2)
C4 O3 C8 C7 -54.2(3)
O4 C7 C8 O3 -172.5(2)
C6 C7 C8 O3 60.9(3)
O4 C7 C8 C17 63.5(3)
C6 C7 C8 C17 -63.1(3)
O4 C7 C8 C9 -59.7(3)
C6 C7 C8 C9 173.7(2)
O3 C8 C9 C10 165.1(3)
C17 C8 C9 C10 -73.3(3)
C7 C8 C9 C10 51.3(3)
C14 O5 C10 C18 -60.1(3)
C14 O5 C10 C11 61.9(3)
C14 O5 C10 C9 175.9(3)
C8 C9 C10 O5 -163.0(2)
C8 C9 C10 C18 75.0(3)
C8 C9 C10 C11 -51.3(3)
C7 O4 C11 C12 168.6(2)
C7 O4 C11 C10 -67.9(3)
O5 C10 C11 O4 171.0(2)
C18 C10 C11 O4 -68.3(3)
C9 C10 C11 O4 58.7(3)
O5 C10 C11 C12 -64.8(3)
C18 C10 C11 C12 55.9(3)
C9 C10 C11 C12 -177.1(3)
O4 C11 C12 C13 -175.1(2)
C10 C11 C12 C13 61.5(3)
C11 C12 C13 O6 -170.5(2)
C11 C12 C13 C14 -51.8(3)
C10 O5 C14 C19 -177.6(3)
C10 O5 C14 C13 -55.5(4)
O6 C13 C14 O5 169.1(3)
C12 C13 C14 O5 48.3(4)
O6 C13 C14 C19 -72.6(4)
C12 C13 C14 C19 166.7(3)
O2 C1 C15 O1 -68.5(3)
C2 C1 C15 O1 57.6(4)
O5 C14 C19 C20 -121.0(6)
C13 C14 C19 C20 117.2(7)
